data_2004875
loop_
_publ_author_name
'Sun, H.-S.'
'Wang, X.-M.'
'Sun, X.-Z.'
'You, X.-Z.'
'Wang, J.-Z.'

_publ_section_title
;
 (Acridine)trimethylgallium--Acridine (2/1)
;
_journal_issue 5
_journal_name_full 'Acta Crystallographica Section C'
_journal_page_first 1184
_journal_page_last 1186
_journal_paper_doi 10.1107/S0108270195014661
_journal_volume 52
_journal_year 1996
_chemical_formula_iupac '[Ga (C1 H3)3 (C13 H9 N1)], 0.5C13 H9 N1'
_chemical_formula_moiety 'C16 H18 Ga N, 0.5C13 H9 N'
_chemical_formula_sum 'C22.5 H22.5 Ga N1.5'
_chemical_formula_weight 383.66
_space_group_IT_number 2
_symmetry_cell_setting triclinic
_symmetry_space_group_name_Hall '-P 1'
_symmetry_space_group_name_H-M 'P -1'
_atom_type_scat_source IntTabIV
_cell_angle_alpha 99.98(1)
_cell_angle_beta 97.16(1)
_cell_angle_gamma 115.92(1)
_cell_formula_units_Z 2
_cell_length_a 9.474(1)
_cell_length_b 9.529(2)
_cell_length_c 12.160(2)
_cell_measurement_reflns_used 25
_cell_measurement_temperature 296
_cell_measurement_theta_max 16
_cell_measurement_theta_min 14
_cell_volume 947.2(3)
_computing_cell_refinement 'CAD-4 Software'
_computing_data_collection 'CAD-4 Software (Enraf-Nonius, 1985a)'
_computing_data_reduction 'SDP (Enraf-Nonius, 1985b)'
_computing_molecular_graphics 'ORTEP (Johnson, 1965)'
_computing_publication_material 'SDP OMEGA'
_computing_structure_refinement SDP
_computing_structure_solution 'MULTAN11/82 (Main et al., 1982)'
_diffrn_measurement_device 'Enraf-Nonius CAD-4'
_diffrn_measurement_method \w/2\q
_diffrn_radiation_type MoK\a
_diffrn_radiation_wavelength 0.71073
_diffrn_reflns_av_R_equivalents 0.020
_diffrn_reflns_limit_h_max 11
_diffrn_reflns_limit_h_min -11
_diffrn_reflns_limit_k_max 11
_diffrn_reflns_limit_k_min -11
_diffrn_reflns_limit_l_max 14
_diffrn_reflns_limit_l_min 0
_diffrn_reflns_number 3707
_diffrn_reflns_theta_max 26
_diffrn_standards_decay_% 8.6
_diffrn_standards_interval_time 60
_diffrn_standards_number 2
_exptl_absorpt_coefficient_mu 1.45
_exptl_absorpt_correction_T_max 1.00
_exptl_absorpt_correction_T_min 0.795
_exptl_absorpt_correction_type 'empirical (DIFABS; Walker & Stuart, 1983)'
_exptl_crystal_colour red
_exptl_crystal_density_diffrn 1.343
_exptl_crystal_density_meas ?
_exptl_crystal_description block
_exptl_crystal_size_max 0.25
_exptl_crystal_size_mid 0.25
_exptl_crystal_size_min 0.15
_refine_diff_density_max 0.262
_refine_diff_density_min -0.445
_refine_ls_extinction_method none
_refine_ls_goodness_of_fit_obs 1.534
_refine_ls_hydrogen_treatment refxyz
_refine_ls_number_parameters 226
_refine_ls_number_reflns 2758
_refine_ls_R_factor_obs 0.0385
_refine_ls_shift/esd_max 0.00
_refine_ls_structure_factor_coef F
_refine_ls_weighting_details 'w = 1/[\s^2^(F~o~) + (0.01F~o~)^2^ + 1.0]'
_refine_ls_weighting_scheme calc
_refine_ls_wR_factor_obs 0.0393
_reflns_number_observed 2758
_reflns_number_total 3527
_reflns_observed_criterion I>3\s(I)
_cod_data_source_file fg1063.cif
_cod_data_source_block fg1063a
_cod_depositor_comments
;
Added _atom_site_occupancy to
the atoms loop to complete the structure as from the reference

Luca Lutterotti  3/5/2013

#----------------------------------------------------------------------

The following automatic conversions were performed:

'_exptl_crystal_density_meas' value 'not measured' was changed to '?'
- the value is perceived as not measured.

Automatic conversion script
Id: cif_fix_values 3008 2015-01-20 13:52:24Z robertas

The following automatic conversions were performed:

'_refine_ls_weighting_scheme' value 'w = 1/[\s^2^(F~o~) +
(0.01F~o~)^2^ + 1.0]' was changed to 'calc'. New tag
'_refine_ls_weighting_details' was created. The value of the new tag
was set to 'w = 1/[\s^2^(F~o~) + (0.01F~o~)^2^ + 1.0]'.

Automatic conversion script
Id: cif_fix_values 3143 2015-03-26 13:38:13Z robertas
;
_cod_original_cell_volume 947.2
_cod_database_code 2004875

loop_
_symmetry_equiv_pos_as_xyz
x,y,z
-x,-y,-z

loop_
_atom_site_label
_atom_site_fract_x
_atom_site_fract_y
_atom_site_fract_z
_atom_site_B_iso_or_equiv
_atom_site_occupancy
Ga 0.38354(4) 0.39712(4) 0.21437(3) 3.766(8) 1
N 0.1584(3) 0.4147(3) 0.1828(2) 3.23(6) 1
C1 0.0204(3) 0.3026(3) 0.2034(2) 3.32(7) 1
C2 0.0073(4) 0.1523(4) 0.2164(3) 4.19(8) 1
C3 -0.1299(4) 0.0400(4) 0.2372(3) 5.0(1) 1
C4 -0.2618(4) 0.0672(4) 0.2475(3) 5.2(1) 1
C5 -0.2555(4) 0.2056(4) 0.2332(3) 5.0(1) 1
C6 -0.1161(3) 0.3285(4) 0.2093(3) 3.76(8) 1
C7 -0.1086(3) 0.4690(4) 0.1880(3) 4.45(8) 1
C8 0.0242(4) 0.5779(3) 0.1574(3) 3.89(8) 1
C9 0.1579(3) 0.5462(3) 0.1544(3) 3.55(7) 1
C10 0.2905(4) 0.6552(4) 0.1175(3) 4.45(9) 1
C11 0.2902(4) 0.7860(4) 0.0880(3) 5.3(1) 1
C12 0.1601(5) 0.8187(4) 0.0931(3) 5.7(1) 1
C13 0.0315(4) 0.7180(4) 0.1257(3) 5.4(1) 1
C14 0.3688(4) 0.2844(4) 0.0576(3) 5.9(1) 1
C15 0.5613(4) 0.6191(5) 0.2756(3) 5.9(1) 1
C16 0.3768(4) 0.2820(4) 0.3351(3) 6.0(1) 1
C21 1.0012(3) 0.3621(3) 0.5207(3) 3.69(8) 1
C22 0.8628(3) 0.3860(4) 0.5238(3) 3.80(8) 1
C23 0.7262(4) 0.2640(4) 0.5487(3) 4.76(9) 1
C24 0.7274(4) 0.1300(4) 0.5697(3) 5.3(1) 1
C25 0.8647(4) 0.1077(4) 0.5667(3) 5.3(1) 1
C26 0.9972(4) 0.2193(4) 0.5427(3) 4.57(9) 1
C(M) 1.1380(3) 0.4793(3) 0.4977(3) 3.51(7) 0.5
N(M) 1.1380(3) 0.4793(3) 0.4977(3) 3.51(7) 0.5
H2 0.084(9) 0.125(9) 0.201(7) 4.0 1
H3 -0.117(9) -0.057(8) 0.246(7) 4.0 1
H4 -0.367(9) -0.021(9) 0.271(7) 4.0 1
H5 -0.318(9) 0.238(9) 0.245(7) 4.0 1
H7 -0.186(9) 0.495(9) 0.207(7) 4.0 1
H13 -0.053(9) 0.741(9) 0.141(7) 4.0 1
H12 0.162(9) 0.925(9) 0.073(7) 4.0 1
H11 0.388(9) 0.852(9) 0.063(7) 4.0 1
H10 0.364(9) 0.633(9) 0.099(7) 4.0 1
H141 0.369(9) 0.341(9) 0.009(7) 4.0 1
H142 0.459(9) 0.248(9) 0.062(7) 4.0 1
H143 0.264(9) 0.201(9) 0.022(7) 4.0 1
H151 0.534(9) 0.699(9) 0.316(7) 4.0 1
H152 0.616(9) 0.660(9) 0.228(7) 4.0 1
H153 0.626(9) 0.623(9) 0.337(7) 4.0 1
H161 0.495(9) 0.326(9) 0.378(7) 4.0 1
H162 0.336(9) 0.320(9) 0.390(7) 4.0 1
H163 0.342(9) 0.181(9) 0.300(7) 4.0 1
H23 0.637(9) 0.273(9) 0.551(7) 4.0 1
H24 0.623(9) 0.039(9) 0.586(7) 4.0 1
H25 0.872(9) 0.002(9) 0.578(7) 4.0 1
H26 1.084(9) 0.195(9) 0.522(7) 4.0 1
H' 1.230(9) 0.464(9) 0.489(7) 4.0 1

loop_
_geom_angle_atom_site_label_1
_geom_angle_atom_site_label_2
_geom_angle_atom_site_label_3
_geom_angle_site_symmetry_3
_geom_angle
_geom_angle_publ_flag
Ga N C1 . 120.8(2) yes
Ga N C9 . 120.6(2) yes
N Ga C14 . 98.90(10) yes
N Ga C15 . 107.10(10) yes
N Ga C16 . 108.30(10) yes
C14 Ga C15 . 116.80(10) no
C14 Ga C16 . 117.30(10) no
C15 Ga C16 . 107.50(10) no
C1 N C9 . 118.3(2) no
N C1 C2 . 120.2(2) no
N C1 C6 . 122.2(2) no
C2 C1 C6 . 117.6(2) no
C1 C2 C3 . 120.5(3) no
C2 C3 C4 . 122.1(3) no
C3 C4 C5 . 119.2(3) no
C4 C5 C6 . 121.9(3) no
C1 C6 C5 . 118.6(3) no
C1 C6 C7 . 117.8(2) no
C5 C6 C7 . 123.5(3) no
C6 C7 C8 . 121.1(2) no
C7 C8 C9 . 118.4(3) no
C7 C8 C13 . 122.8(3) no
C9 C8 C13 . 118.8(3) no
N C9 C8 . 121.8(2) no
N C9 C10 . 120.5(2) no
C8 C9 C10 . 117.7(3) no
C9 C10 C11 . 120.9(3) no
C10 C11 C12 . 121.4(4) no
C11 C12 C13 . 119.9(3) no
C8 C13 C12 . 121.4(4) no
C22 C21 C26 . 119.1(3) no
C22 C21 M . 119.9(2) no
C26 C21 M . 121.0(3) no
C21 C22 C23 . 118.2(3) no
C21 C22 M 2_766 120.6(3) no
C23 C22 M 2_766 121.3(3) no
C22 C23 C24 . 121.1(3) no
C23 C24 C25 . 120.4(3) no
C24 C25 C26 . 121.0(3) no
C21 C26 C25 . 120.5(3) no

loop_
_geom_bond_atom_site_label_1
_geom_bond_atom_site_label_2
_geom_bond_site_symmetry_2
_geom_bond_distance
_geom_bond_publ_flag
Ga N . 2.203(3) yes
Ga C14 . 1.975(3) yes
N C1 . 1.366(4) yes
N C9 . 1.358(4) yes
C21 M . 1.392(4) yes
Ga C15 . 1.973(3) no
Ga C16 . 1.970(3) no
C1 C2 . 1.421(4) no
C1 C6 . 1.426(3) no
C2 C3 . 1.364(4) no
C3 C4 . 1.398(4) no
C4 C5 . 1.337(4) no
C5 C6 . 1.435(4) no
C6 C7 . 1.381(4) no
C7 C8 . 1.380(4) no
C8 C9 . 1.428(4) no
C8 C13 . 1.429(5) no
C9 C10 . 1.421(4) no
C10 C11 . 1.356(4) no
C11 C12 . 1.403(5) no
C12 C13 . 1.339(5) no
C21 C22 . 1.428(4) no
C21 C26 . 1.418(4) no
C22 C23 . 1.423(4) no
C22 M 2_766 1.357(4) no
C23 C24 . 1.350(4) no
C24 C25 . 1.410(4) no
C25 C26 . 1.351(4) no
